data_4509061
loop_
_publ_author_name
'Ojala, William H.'
'Lystad, Kendra M.'
'Deal, Tera L.'
'Engebretson, Jessica E.'
'Spude, Jill M.'
'Balidemaj, Barjeta'
'Ojala, Charles R.'

_publ_section_title
;
 Bridge Orientation as a Selector of Intermolecular Interactions in a
 Series of Crystalline Isomeric Benzylideneanilines
;
_journal_issue 2
_journal_name_full 'Crystal Growth &amp; Design'
_journal_page_first 964
_journal_paper_doi 10.1021/cg8007443
_journal_volume 9
_journal_year 2009
_chemical_formula_moiety 'C14 H9 F N2'
_chemical_formula_sum 'C14 H9 F N2'
_chemical_formula_weight 224.23
_chemical_melting_point 379(2)
_chemical_name_systematic
; 
 N-(4-fluorobenzylidene)-2-cyanoaniline 
;
_space_group_IT_number 14
_symmetry_cell_setting monoclinic
_symmetry_space_group_name_Hall '-P 2ybc'
_symmetry_space_group_name_H-M 'P 1 21/c 1'
_atom_sites_solution_hydrogens geom
_atom_sites_solution_primary direct
_atom_sites_solution_secondary difmap
_audit_creation_method SHELXL-97
_audit_update_record
;
2008-01-23 # Formatted by publCIF
;
_cell_angle_alpha 90.00
_cell_angle_beta 90.724(1)
_cell_angle_gamma 90.00
_cell_formula_units_Z 8
_cell_length_a 12.7404(10)
_cell_length_b 7.1801(5)
_cell_length_c 24.0894(18)
_cell_measurement_reflns_used 3295
_cell_measurement_temperature 173(2)
_cell_measurement_theta_max 27.481
_cell_measurement_theta_min 2.342
_cell_volume 2203.5(3)
_computing_cell_refinement 'SAINTPLUS, Bruker'
_computing_data_collection 'SMART, Bruker'
_computing_data_reduction 'SAINTPLUS, Bruker'
_computing_publication_material 'SHELXL97 (Sheldrick, 1997)'
_computing_structure_refinement 'SHELXL-97 (Sheldrick, 1997)'
_computing_structure_solution 'SHELXS-97 (Sheldrick, 1990)'
_diffrn_ambient_temperature 173(2)
_diffrn_measured_fraction_theta_full 0.995
_diffrn_measured_fraction_theta_max 0.995
_diffrn_measurement_device_type 'Siemens SMART Platform CCD'
_diffrn_measurement_method 'area detector, omega scans per phi'
_diffrn_radiation_monochromator graphite
_diffrn_radiation_source 'fine-focus sealed tube'
_diffrn_radiation_type MoK\a
_diffrn_radiation_wavelength 0.71073
_diffrn_reflns_av_R_equivalents 0.0265
_diffrn_reflns_av_sigmaI/netI 0.0184
_diffrn_reflns_limit_h_max 16
_diffrn_reflns_limit_h_min -16
_diffrn_reflns_limit_k_max 9
_diffrn_reflns_limit_k_min -9
_diffrn_reflns_limit_l_max 30
_diffrn_reflns_limit_l_min -31
_diffrn_reflns_number 25041
_diffrn_reflns_theta_full 27.53
_diffrn_reflns_theta_max 27.53
_diffrn_reflns_theta_min 1.69
_exptl_absorpt_coefficient_mu 0.093
_exptl_absorpt_correction_T_max 0.978
_exptl_absorpt_correction_T_min 0.876
_exptl_absorpt_correction_type multi-scan
_exptl_absorpt_process_details 'SADABS (Blessing, 1995)'
_exptl_crystal_colour colorless
_exptl_crystal_density_diffrn 1.352
_exptl_crystal_density_method 'not measured'
_exptl_crystal_description plate
_exptl_crystal_F_000 928
_exptl_crystal_size_max 0.52
_exptl_crystal_size_mid 0.50
_exptl_crystal_size_min 0.25
_refine_diff_density_max 0.165
_refine_diff_density_min -0.190
_refine_diff_density_rms 0.038
_refine_ls_extinction_method none
_refine_ls_goodness_of_fit_ref 1.050
_refine_ls_hydrogen_treatment constr
_refine_ls_matrix_type full
_refine_ls_number_parameters 307
_refine_ls_number_reflns 5056
_refine_ls_number_restraints 0
_refine_ls_restrained_S_all 1.050
_refine_ls_R_factor_all 0.0467
_refine_ls_R_factor_gt 0.0368
_refine_ls_shift/su_max 0.001
_refine_ls_shift/su_mean 0.000
_refine_ls_structure_factor_coef Fsqd
_refine_ls_weighting_details 'calc w=1/[\s\^2\^(Fo\^2\^)+(0.0497P)\^2\^+0.4028P], P=(Fo\^2\^+2Fc\^2\^)/3'
_refine_ls_weighting_scheme calc
_refine_ls_wR_factor_gt 0.0948
_refine_ls_wR_factor_ref 0.0997
_reflns_number_gt 4187
_reflns_number_total 5056
_reflns_threshold_expression I>2\s(I)
_cod_data_source_file cg8007443sup1.cif
_cod_data_source_block 1b
_cod_depositor_comments
;
The following automatic conversions were performed:

'_chemical_melting_point' value '377-381' was changed to '379(2)' -
the average value was taken and precision was estimated.

Automatic conversion script
Id: cif_fix_values 1891 2012-01-12 08:04:46Z andrius 
;
_cod_original_sg_symbol_H-M 'P 21/c'
_cod_database_code 4509061

loop_
_symmetry_equiv_pos_as_xyz
'x, y, z'
'-x, y+1/2, -z+1/2'
'-x, -y, -z'
'x, -y-1/2, z-1/2'

loop_
_atom_site_label
_atom_site_type_symbol
_atom_site_fract_x
_atom_site_fract_y
_atom_site_fract_z
_atom_site_U_iso_or_equiv
_atom_site_adp_type
_atom_site_occupancy
_atom_site_symmetry_multiplicity
_atom_site_calc_flag
_atom_site_refinement_flags
C1 C 0.82512(8) 0.41080(14) 0.30319(4) 0.0271(2) Uani 1 1 d .
C2 C 0.87139(8) 0.51259(15) 0.34687(4) 0.0266(2) Uani 1 1 d .
C3 C 0.98040(8) 0.52238(15) 0.35289(4) 0.0295(2) Uani 1 1 d .
H3 H 1.0109 0.5935 0.3822 0.035 Uiso 1 1 calc R
C4 C 1.04360(8) 0.42844(16) 0.31617(5) 0.0321(2) Uani 1 1 d .
H4 H 1.1178 0.4346 0.3201 0.039 Uiso 1 1 calc R
C5 C 0.99845(9) 0.32473(16) 0.27332(5) 0.0332(2) Uani 1 1 d .
H5 H 1.0422 0.2597 0.2482 0.040 Uiso 1 1 calc R
C6 C 0.89016(9) 0.31534(16) 0.26692(5) 0.0317(2) Uani 1 1 d .
H6 H 0.8603 0.2434 0.2376 0.038 Uiso 1 1 calc R
C7 C 0.55606(8) 0.40886(15) 0.24489(4) 0.0280(2) Uani 1 1 d .
C8 C 0.48861(9) 0.40525(16) 0.28990(5) 0.0337(2) Uani 1 1 d .
H8 H 0.5167 0.4068 0.3266 0.040 Uiso 1 1 calc R
C9 C 0.38088(9) 0.39937(17) 0.28160(5) 0.0389(3) Uani 1 1 d .
H9 H 0.3345 0.3965 0.3122 0.047 Uiso 1 1 calc R
C10 C 0.34280(9) 0.39787(17) 0.22779(5) 0.0367(3) Uani 1 1 d .
C11 C 0.40620(9) 0.40258(17) 0.18239(5) 0.0374(3) Uani 1 1 d .
H11 H 0.3772 0.4016 0.1459 0.045 Uiso 1 1 calc R
C12 C 0.51380(9) 0.40884(16) 0.19121(5) 0.0346(3) Uani 1 1 d .
H12 H 0.5594 0.4132 0.1603 0.042 Uiso 1 1 calc R
C13 C 0.67011(8) 0.41486(15) 0.25238(4) 0.0295(2) Uani 1 1 d .
H13 H 0.7128 0.4257 0.2205 0.035 Uiso 1 1 calc R
C14 C 0.80449(8) 0.61021(15) 0.38488(4) 0.0293(2) Uani 1 1 d .
C15 C 0.32802(8) 0.74123(15) 0.51613(5) 0.0303(2) Uani 1 1 d .
C16 C 0.37337(9) 0.71493(15) 0.46401(5) 0.0314(2) Uani 1 1 d .
C17 C 0.48243(9) 0.71953(16) 0.45795(5) 0.0349(3) Uani 1 1 d .
H17 H 0.5124 0.7028 0.4224 0.042 Uiso 1 1 calc R
C18 C 0.54639(9) 0.74836(17) 0.50380(5) 0.0372(3) Uani 1 1 d .
H18 H 0.6204 0.7548 0.4998 0.045 Uiso 1 1 calc R
C19 C 0.50220(9) 0.76792(18) 0.55575(5) 0.0375(3) Uani 1 1 d .
H19 H 0.5465 0.7854 0.5874 0.045 Uiso 1 1 calc R
C20 C 0.39407(9) 0.76234(16) 0.56225(5) 0.0346(3) Uani 1 1 d .
H20 H 0.3651 0.7730 0.5982 0.041 Uiso 1 1 calc R
C21 C 0.06032(8) 0.85568(15) 0.56094(5) 0.0293(2) Uani 1 1 d .
C22 C -0.00882(9) 0.74726(17) 0.52914(5) 0.0344(3) Uani 1 1 d .
H22 H 0.0177 0.6709 0.5003 0.041 Uiso 1 1 calc R
C23 C -0.11540(9) 0.74986(19) 0.53915(5) 0.0397(3) Uani 1 1 d .
H23 H -0.1627 0.6756 0.5179 0.048 Uiso 1 1 calc R
C24 C -0.15084(9) 0.86356(18) 0.58097(5) 0.0389(3) Uani 1 1 d .
C25 C -0.08642(9) 0.97428(18) 0.61275(5) 0.0391(3) Uani 1 1 d .
H25 H -0.1140 1.0521 0.6409 0.047 Uiso 1 1 calc R
C26 C 0.02030(9) 0.96904(16) 0.60244(5) 0.0344(3) Uani 1 1 d .
H26 H 0.0668 1.0439 0.6240 0.041 Uiso 1 1 calc R
C27 C 0.17377(8) 0.85106(15) 0.55242(5) 0.0314(2) Uani 1 1 d .
H27 H 0.2168 0.9363 0.5725 0.038 Uiso 1 1 calc R
C28 C 0.30625(9) 0.68299(17) 0.41630(5) 0.0360(3) Uani 1 1 d .
F1 F 0.23718(5) 0.39166(12) 0.21967(4) 0.0542(2) Uani 1 1 d .
F2 F -0.25562(5) 0.86544(13) 0.59169(4) 0.0596(2) Uani 1 1 d .
N1 N 0.71435(7) 0.40613(13) 0.30003(4) 0.0290(2) Uani 1 1 d .
N2 N 0.75263(8) 0.69079(15) 0.41515(4) 0.0385(2) Uani 1 1 d .
N3 N 0.21736(7) 0.73761(13) 0.51924(4) 0.0317(2) Uani 1 1 d .
N4 N 0.25551(9) 0.65750(17) 0.37746(5) 0.0484(3) Uani 1 1 d .

loop_
_atom_site_aniso_label
_atom_site_aniso_U_11
_atom_site_aniso_U_22
_atom_site_aniso_U_33
_atom_site_aniso_U_23
_atom_site_aniso_U_13
_atom_site_aniso_U_12
C1 0.0246(5) 0.0275(5) 0.0290(5) 0.0029(4) -0.0015(4) -0.0017(4)
C2 0.0271(5) 0.0270(5) 0.0258(5) 0.0033(4) -0.0011(4) -0.0004(4)
C3 0.0295(5) 0.0286(5) 0.0304(5) 0.0042(4) -0.0056(4) -0.0033(4)
C4 0.0233(5) 0.0329(6) 0.0400(6) 0.0064(5) -0.0022(4) -0.0012(4)
C5 0.0274(5) 0.0340(6) 0.0384(6) -0.0011(5) 0.0030(4) 0.0034(4)
C6 0.0300(5) 0.0318(6) 0.0332(6) -0.0038(5) -0.0019(4) -0.0004(4)
C7 0.0253(5) 0.0262(5) 0.0324(5) -0.0021(4) -0.0020(4) -0.0004(4)
C8 0.0307(6) 0.0372(6) 0.0331(6) -0.0049(5) -0.0003(4) -0.0007(5)
C9 0.0289(6) 0.0440(7) 0.0441(7) -0.0104(5) 0.0067(5) -0.0010(5)
C10 0.0228(5) 0.0347(6) 0.0525(7) -0.0100(5) -0.0045(5) 0.0019(4)
C11 0.0320(6) 0.0416(7) 0.0385(6) -0.0035(5) -0.0091(5) 0.0010(5)
C12 0.0295(6) 0.0413(6) 0.0330(6) -0.0018(5) -0.0018(4) -0.0013(5)
C13 0.0263(5) 0.0319(6) 0.0304(5) -0.0016(4) 0.0005(4) -0.0011(4)
C14 0.0286(5) 0.0316(5) 0.0277(5) 0.0014(4) -0.0051(4) -0.0036(4)
C15 0.0270(5) 0.0276(5) 0.0364(6) 0.0006(4) 0.0032(4) 0.0002(4)
C16 0.0303(6) 0.0296(5) 0.0345(6) 0.0004(4) 0.0024(4) 0.0013(4)
C17 0.0318(6) 0.0359(6) 0.0370(6) 0.0033(5) 0.0077(5) 0.0030(5)
C18 0.0266(5) 0.0400(7) 0.0452(7) 0.0035(5) 0.0042(5) 0.0011(5)
C19 0.0296(6) 0.0442(7) 0.0388(6) 0.0007(5) -0.0020(5) -0.0006(5)
C20 0.0317(6) 0.0398(6) 0.0323(6) 0.0000(5) 0.0035(4) 0.0015(5)
C21 0.0262(5) 0.0279(5) 0.0340(5) 0.0046(4) 0.0025(4) 0.0010(4)
C22 0.0351(6) 0.0379(6) 0.0301(6) 0.0019(5) -0.0007(4) 0.0001(5)
C23 0.0317(6) 0.0501(7) 0.0371(6) 0.0047(5) -0.0087(5) -0.0049(5)
C24 0.0229(5) 0.0476(7) 0.0464(7) 0.0078(6) 0.0013(5) 0.0031(5)
C25 0.0324(6) 0.0388(6) 0.0462(7) -0.0020(5) 0.0062(5) 0.0050(5)
C26 0.0300(6) 0.0309(6) 0.0423(6) -0.0016(5) 0.0015(5) -0.0004(4)
C27 0.0295(5) 0.0280(5) 0.0367(6) 0.0009(4) 0.0014(4) -0.0015(4)
C28 0.0322(6) 0.0389(6) 0.0370(6) -0.0044(5) 0.0068(5) 0.0022(5)
F1 0.0223(4) 0.0689(5) 0.0712(5) -0.0194(4) -0.0055(3) 0.0026(3)
F2 0.0232(4) 0.0804(6) 0.0751(6) -0.0041(5) 0.0033(4) 0.0002(4)
N1 0.0246(4) 0.0310(5) 0.0314(5) -0.0031(4) -0.0015(4) -0.0014(4)
N2 0.0382(6) 0.0442(6) 0.0332(5) -0.0049(4) 0.0007(4) 0.0005(5)
N3 0.0275(5) 0.0343(5) 0.0333(5) 0.0021(4) 0.0031(4) 0.0007(4)
N4 0.0413(6) 0.0607(7) 0.0432(6) -0.0136(5) -0.0013(5) 0.0031(5)

loop_
_atom_type_symbol
_atom_type_description
_atom_type_scat_dispersion_real
_atom_type_scat_dispersion_imag
_atom_type_scat_source
C C 0.0033 0.0016 'International Tables Vol C Tables 4.2.6.8 and 6.1.1.4'
H H 0.0000 0.0000 'International Tables Vol C Tables 4.2.6.8 and 6.1.1.4'
N N 0.0061 0.0033 'International Tables Vol C Tables 4.2.6.8 and 6.1.1.4'
F F 0.0171 0.0103 'International Tables Vol C Tables 4.2.6.8 and 6.1.1.4'

loop_
_geom_angle_atom_site_label_1
_geom_angle_atom_site_label_2
_geom_angle_atom_site_label_3
_geom_angle
C6 C1 C2 118.61(10)
C6 C1 N1 123.82(9)
C2 C1 N1 117.53(9)
C3 C2 C1 120.75(10)
C3 C2 C14 120.35(9)
C1 C2 C14 118.89(9)
C4 C3 C2 119.78(10)
C4 C3 H3 120.
C2 C3 H3 120.
C3 C4 C5 119.88(10)
C3 C4 H4 120.
C5 C4 H4 120.
C6 C5 C4 120.62(10)
C6 C5 H5 120
C4 C5 H5 120
C5 C6 C1 120.33(10)
C5 C6 H6 120
C1 C6 H6 120
C8 C7 C12 119.17(10)
C8 C7 C13 121.76(10)
C12 C7 C13 119.06(10)
C9 C8 C7 120.55(11)
C9 C8 H8 120
C7 C8 H8 120
C10 C9 C8 118.19(11)
C10 C9 H9 121
C8 C9 H9 121
F1 C10 C11 118.66(11)
F1 C10 C9 118.16(11)
C11 C10 C9 123.17(11)
C10 C11 C12 118.11(11)
C10 C11 H11 121
C12 C11 H11 121
C11 C12 C7 120.80(11)
C11 C12 H12 120
C7 C12 H12 120
N1 C13 C7 122.50(10)
N1 C13 H13 119
C7 C13 H13 119
N2 C14 C2 178.64(12)
C20 C15 C16 118.51(10)
C20 C15 N3 123.54(10)
C16 C15 N3 117.90(10)
C17 C16 C15 120.75(10)
C17 C16 C28 120.02(10)
C15 C16 C28 119.23(10)
C18 C17 C16 119.82(11)
C18 C17 H17 120.
C16 C17 H17 120.
C17 C18 C19 119.70(11)
C17 C18 H18 120.
C19 C18 H18 120.
C18 C19 C20 120.91(11)
C18 C19 H19 120
C20 C19 H19 120
C19 C20 C15 120.20(11)
C19 C20 H20 120
C15 C20 H20 120
C26 C21 C22 119.07(10)
C26 C21 C27 119.06(10)
C22 C21 C27 121.86(10)
C23 C22 C21 120.72(11)
C23 C22 H22 120
C21 C22 H22 120
C24 C23 C22 117.87(11)
C24 C23 H23 121.
C22 C23 H23 121.
F2 C24 C25 118.02(11)
F2 C24 C23 118.39(11)
C25 C24 C23 123.59(11)
C24 C25 C26 117.81(11)
C24 C25 H25 121.
C26 C25 H25 121.
C25 C26 C21 120.93(11)
C25 C26 H26 120
C21 C26 H26 120
N3 C27 C21 122.82(10)
N3 C27 H27 119
C21 C27 H27 119
N4 C28 C16 177.98(12)
C13 N1 C1 118.54(9)
C27 N3 C15 117.70(10)

loop_
_geom_bond_atom_site_label_1
_geom_bond_atom_site_label_2
_geom_bond_distance
C1 C6 1.3922(15)
C1 C2 1.4048(15)
C1 N1 1.4127(13)
C2 C3 1.3962(14)
C2 C14 1.4407(15)
C3 C4 1.3797(16)
C3 H3 0.95
C4 C5 1.3914(16)
C4 H4 0.95
C5 C6 1.3880(15)
C5 H5 0.95
C6 H6 0.95
C7 C8 1.3923(16)
C7 C12 1.3943(15)
C7 C13 1.4626(14)
C8 C9 1.3852(16)
C8 H8 0.95
C9 C10 1.3784(18)
C9 H9 0.95
C10 F1 1.3580(12)
C10 C11 1.3681(18)
C11 C12 1.3854(15)
C11 H11 0.95
C12 H12 0.95
C13 N1 1.2740(14)
C13 H13 0.95
C14 N2 1.1468(15)
C15 C20 1.3934(16)
C15 C16 1.4016(15)
C15 N3 1.4131(14)
C16 C17 1.3993(15)
C16 C28 1.4421(16)
C17 C18 1.3799(17)
C17 H17 0.95
C18 C19 1.3858(17)
C18 H18 0.95
C19 C20 1.3891(16)
C19 H19 0.95
C20 H20 0.95
C21 C26 1.3910(16)
C21 C22 1.3970(16)
C21 C27 1.4628(15)
C22 C23 1.3822(16)
C22 H22 0.95
C23 C24 1.3772(18)
C23 H23 0.95
C24 F2 1.3630(13)
C24 C25 1.3695(18)
C25 C26 1.3858(16)
C25 H25 0.95
C26 H26 0.95
C27 N3 1.2735(14)
C27 H27 0.95
C28 N4 1.1453(16)

loop_
_geom_torsion_atom_site_label_1
_geom_torsion_atom_site_label_2
_geom_torsion_atom_site_label_3
_geom_torsion_atom_site_label_4
_geom_torsion
C6 C1 C2 C3 1.83(15)
N1 C1 C2 C3 179.54(9)
C6 C1 C2 C14 -179.40(10)
N1 C1 C2 C14 -1.70(14)
C1 C2 C3 C4 -1.17(15)
C14 C2 C3 C4 -179.92(10)
C2 C3 C4 C5 0.10(16)
C3 C4 C5 C6 0.29(17)
C4 C5 C6 C1 0.41(17)
C2 C1 C6 C5 -1.44(16)
N1 C1 C6 C5 -178.99(10)
C12 C7 C8 C9 0.79(17)
C13 C7 C8 C9 -179.93(11)
C7 C8 C9 C10 -0.22(17)
C8 C9 C10 F1 179.85(10)
C8 C9 C10 C11 -0.25(19)
F1 C10 C11 C12 -179.98(11)
C9 C10 C11 C12 0.11(19)
C10 C11 C12 C7 0.49(18)
C8 C7 C12 C11 -0.93(17)
C13 C7 C12 C11 179.77(11)
C8 C7 C13 N1 4.21(17)
C12 C7 C13 N1 -176.50(11)
C20 C15 C16 C17 -3.31(16)
N3 C15 C16 C17 179.10(10)
C20 C15 C16 C28 176.74(11)
N3 C15 C16 C28 -0.85(16)
C15 C16 C17 C18 0.66(17)
C28 C16 C17 C18 -179.38(11)
C16 C17 C18 C19 1.60(18)
C17 C18 C19 C20 -1.19(19)
C18 C19 C20 C15 -1.52(18)
C16 C15 C20 C19 3.71(17)
N3 C15 C20 C19 -178.84(11)
C26 C21 C22 C23 -0.99(17)
C27 C21 C22 C23 177.99(11)
C21 C22 C23 C24 0.56(17)
C22 C23 C24 F2 -179.17(11)
C22 C23 C24 C25 0.37(19)
F2 C24 C25 C26 178.72(11)
C23 C24 C25 C26 -0.83(19)
C24 C25 C26 C21 0.36(18)
C22 C21 C26 C25 0.52(17)
C27 C21 C26 C25 -178.49(11)
C26 C21 C27 N3 172.77(11)
C22 C21 C27 N3 -6.21(17)
C7 C13 N1 C1 179.28(9)
C6 C1 N1 C13 -41.45(15)
C2 C1 N1 C13 140.98(11)
C21 C27 N3 C15 -177.54(10)
C20 C15 N3 C27 40.27(16)
C16 C15 N3 C27 -142.27(11)
